data_4308746
loop_
_publ_author_name
'Qin-De Liu'
'Wen-Li Jia'
'Suning Wang'

_publ_section_title
;
Blue Luminescent 2-(2'-Pyridyl)benzimidazole Derivative Ligands and Their
Orange Luminescent Mononuclear and Polynuclear Organoplatinum(II) Complexes
;
_journal_name_full 'Inorganic Chemistry'
_journal_page_first 1332
_journal_page_last 1343
_journal_paper_doi 10.1021/ic0487530
_journal_volume 44
_journal_year 2005
_chemical_formula_sum 'C68 H72 Cl4 N6 Pt2'
_chemical_formula_weight 1505.30
_chemical_name_common 1
_chemical_name_systematic
; 
 ? 
;
_space_group_IT_number 14
_symmetry_cell_setting monoclinic
_symmetry_space_group_name_Hall '-P 2yn'
_symmetry_space_group_name_H-M 'P 1 21/n 1'
_atom_sites_solution_hydrogens geom
_atom_sites_solution_primary direct
_atom_sites_solution_secondary difmap
_audit_creation_method SHELXL-97
_cell_angle_alpha 90.00
_cell_angle_beta 91.310(4)
_cell_angle_gamma 90.00
_cell_formula_units_Z 2
_cell_length_a 12.571(3)
_cell_length_b 18.355(4)
_cell_length_c 13.389(3)
_cell_measurement_temperature 293(2)
_cell_volume 3088.6(12)
_computing_structure_refinement 'SHELXL-97 (Sheldrick, 1997)'
_computing_structure_solution 'SHELXS-97 (Sheldrick, 1990)'
_diffrn_ambient_temperature 293(2)
_diffrn_measured_fraction_theta_full 0.945
_diffrn_measured_fraction_theta_max 0.945
_diffrn_radiation_monochromator graphite
_diffrn_radiation_source 'fine-focus sealed tube'
_diffrn_radiation_type MoK\a
_diffrn_radiation_wavelength 0.71073
_diffrn_reflns_av_R_equivalents 0.0663
_diffrn_reflns_av_sigmaI/netI 0.1852
_diffrn_reflns_limit_h_max 16
_diffrn_reflns_limit_h_min -16
_diffrn_reflns_limit_k_max 22
_diffrn_reflns_limit_k_min -23
_diffrn_reflns_limit_l_max 17
_diffrn_reflns_limit_l_min -15
_diffrn_reflns_number 19713
_diffrn_reflns_theta_full 28.31
_diffrn_reflns_theta_max 28.31
_diffrn_reflns_theta_min 2.20
_exptl_absorpt_coefficient_mu 4.744
_exptl_absorpt_correction_T_max 1.000
_exptl_absorpt_correction_T_min 0.776
_exptl_absorpt_correction_type SADABS
_exptl_crystal_colour orange
_exptl_crystal_density_diffrn 1.619
_exptl_crystal_density_method 'not measured'
_exptl_crystal_description block
_exptl_crystal_F_000 1492
_exptl_crystal_size_max 0.25
_exptl_crystal_size_mid 0.22
_exptl_crystal_size_min 0.20
_refine_diff_density_max 2.204
_refine_diff_density_min -0.609
_refine_diff_density_rms 0.117
_refine_ls_extinction_method none
_refine_ls_goodness_of_fit_ref 0.810
_refine_ls_hydrogen_treatment mixed
_refine_ls_matrix_type full
_refine_ls_number_parameters 358
_refine_ls_number_reflns 7275
_refine_ls_number_restraints 0
_refine_ls_restrained_S_all 0.810
_refine_ls_R_factor_all 0.1788
_refine_ls_R_factor_gt 0.0572
_refine_ls_shift/su_max 0.000
_refine_ls_shift/su_mean 0.000
_refine_ls_structure_factor_coef Fsqd
_refine_ls_weighting_details 'calc w=1/[\s^2^(Fo^2^)+(0.0632P)^2^+0.0000P] where P=(Fo^2^+2Fc^2^)/3'
_refine_ls_weighting_scheme calc
_refine_ls_wR_factor_gt 0.1167
_refine_ls_wR_factor_ref 0.1436
_reflns_number_gt 2510
_reflns_number_total 7275
_reflns_threshold_expression >2sigma(I)
_cod_data_source_file ic0487530si20040907_045348.cif
_cod_data_source_block 1
_cod_depositor_comments
;
The following automatic conversions were performed:
'_symmetry_cell_setting' value 'Monoclinic' changed to 'monoclinic'
according to '/home/saulius/struct/CIF-dictionaries/cif_core.dic'
dictionary named 'cif_core.dic' version 2.4.1 from 2010-06-29.

Automatic conversion script
Id: cif_fix_enum 1527 2010-12-29 10:47:43Z saulius 
;
_cod_original_cell_volume 3088.6(13)
_cod_database_code 4308746

loop_
_symmetry_equiv_pos_as_xyz
'x, y, z'
'-x+1/2, y+1/2, -z+1/2'
'-x, -y, -z'
'x-1/2, -y-1/2, z-1/2'

loop_
_atom_site_label
_atom_site_type_symbol
_atom_site_fract_x
_atom_site_fract_y
_atom_site_fract_z
_atom_site_U_iso_or_equiv
_atom_site_adp_type
_atom_site_occupancy
_atom_site_symmetry_multiplicity
_atom_site_calc_flag
_atom_site_refinement_flags
_atom_site_disorder_assembly
_atom_site_disorder_group
Pt1 Pt 0.29498(4) 0.23534(2) 0.24302(3) 0.0730(2) Uani 1 1 d . . .
N1 N 0.3262(8) 0.1771(4) 0.3805(6) 0.066(2) Uani 1 1 d . . .
N2 N 0.1547(7) 0.1717(4) 0.2583(6) 0.064(2) Uani 1 1 d . . .
N3 N 0.0612(6) 0.0969(4) 0.3505(6) 0.061(2) Uani 1 1 d . . .
C1 C 0.4322(11) 0.2926(7) 0.2485(10) 0.096(4) Uani 1 1 d . . .
C2 C 0.4386(11) 0.3545(7) 0.3073(9) 0.100(4) Uani 1 1 d . . .
H2A H 0.3789 0.3723 0.3390 0.120 Uiso 1 1 calc R . .
C3 C 0.5370(19) 0.3897(10) 0.3180(15) 0.155(8) Uani 1 1 d . . .
H3A H 0.5438 0.4309 0.3581 0.186 Uiso 1 1 calc R . .
C4 C 0.6222(18) 0.3635(14) 0.2697(16) 0.156(9) Uani 1 1 d . . .
H4A H 0.6877 0.3864 0.2784 0.187 Uiso 1 1 calc R . .
C5 C 0.6142(15) 0.3031(11) 0.2076(14) 0.137(6) Uani 1 1 d . . .
H5A H 0.6728 0.2879 0.1720 0.164 Uiso 1 1 calc R . .
C6 C 0.5184(13) 0.2654(9) 0.1987(12) 0.130(5) Uani 1 1 d . . .
H6A H 0.5127 0.2232 0.1603 0.156 Uiso 1 1 calc R . .
C7 C 0.2584(9) 0.2884(7) 0.1187(10) 0.087(4) Uani 1 1 d . . .
C8 C 0.2220(9) 0.3589(9) 0.1232(10) 0.095(4) Uani 1 1 d . . .
H8A H 0.2167 0.3809 0.1854 0.114 Uiso 1 1 calc R . .
C9 C 0.1928(13) 0.3988(12) 0.0387(17) 0.145(7) Uani 1 1 d . . .
H9A H 0.1639 0.4451 0.0459 0.174 Uiso 1 1 calc R . .
C10 C 0.2054(16) 0.3721(16) -0.051(2) 0.169(13) Uani 1 1 d . . .
H10A H 0.1892 0.4004 -0.1070 0.203 Uiso 1 1 calc R . .
C11 C 0.2409(18) 0.3054(13) -0.0623(14) 0.161(9) Uani 1 1 d . . .
H11A H 0.2460 0.2857 -0.1260 0.193 Uiso 1 1 calc R . .
C12 C 0.2720(13) 0.2624(9) 0.0241(10) 0.134(6) Uani 1 1 d . . .
H12A H 0.3016 0.2165 0.0152 0.161 Uiso 1 1 calc R . .
C13 C 0.4167(9) 0.1812(6) 0.4375(9) 0.077(3) Uani 1 1 d . . .
H13A H 0.4730 0.2091 0.4149 0.092 Uiso 1 1 calc R . .
C14 C 0.4278(9) 0.1465(6) 0.5252(9) 0.077(3) Uani 1 1 d . . .
H14A H 0.4911 0.1499 0.5623 0.093 Uiso 1 1 calc R . .
C15 C 0.3449(10) 0.1062(6) 0.5593(9) 0.082(3) Uani 1 1 d . . .
H15A H 0.3503 0.0826 0.6207 0.098 Uiso 1 1 calc R . .
C16 C 0.2543(9) 0.1008(5) 0.5023(8) 0.070(3) Uani 1 1 d . . .
H16A H 0.1978 0.0734 0.5257 0.084 Uiso 1 1 calc R . .
C17 C 0.2439(8) 0.1344(5) 0.4121(8) 0.060(3) Uani 1 1 d . . .
C18 C 0.1541(7) 0.1329(5) 0.3438(7) 0.054(2) Uani 1 1 d . . .
C19 C 0.0009(8) 0.1112(6) 0.2642(7) 0.066(3) Uani 1 1 d . . .
C20 C -0.0981(9) 0.0881(6) 0.2347(8) 0.082(3) Uani 1 1 d . . .
H20A H -0.1377 0.0562 0.2730 0.098 Uiso 1 1 calc R . .
C21 C -0.1350(10) 0.1144(7) 0.1458(11) 0.110(5) Uani 1 1 d . . .
H21A H -0.2027 0.1007 0.1236 0.132 Uiso 1 1 calc R . .
C22 C -0.0771(11) 0.1603(8) 0.0873(10) 0.108(5) Uani 1 1 d . . .
H22A H -0.1058 0.1764 0.0266 0.130 Uiso 1 1 calc R . .
C23 C 0.0231(10) 0.1828(6) 0.1173(10) 0.090(4) Uani 1 1 d . . .
H23A H 0.0632 0.2141 0.0785 0.108 Uiso 1 1 calc R . .
C24 C 0.0603(9) 0.1572(6) 0.2064(8) 0.070(3) Uani 1 1 d . . .
C25 C 0.0298(7) 0.0462(6) 0.4283(7) 0.055(2) Uani 1 1 d . . .
C26 C -0.0220(7) 0.0725(5) 0.5097(8) 0.063(3) Uani 1 1 d . . .
H26A H -0.0373 0.1219 0.5150 0.075 Uiso 1 1 calc R . .
C27 C -0.0507(7) 0.0256(5) 0.5824(7) 0.056(2) Uani 1 1 d . . .
H27A H -0.0843 0.0426 0.6390 0.067 Uiso 1 1 calc R . .
C28 C 0.0860(17) 0.3482(12) 0.376(2) 0.265(14) Uani 1 1 d . . .
C29 C -0.1034(19) 0.5268(14) 0.318(2) 0.111(9) Uani 0.50 1 d P . .
C29A C 0.010(3) 0.5544(15) 0.284(3) 0.105(10) Uiso 0.50 1 d P . .
C30A C 0.0576(17) 0.5102(11) 0.1879(17) 0.057(6) Uiso 0.50 1 d P . .
C30 C 0.033(3) 0.5319(18) 0.235(3) 0.093(9) Uiso 0.50 1 d P . .
C31 C 0.099(4) 0.562(2) 0.359(3) 0.195(16) Uiso 0.50 1 d P . .
C31A C 0.102(2) 0.5211(13) 0.254(2) 0.092(8) Uiso 0.50 1 d P . .
C32 C 0.336(3) 0.5033(15) 0.408(3) 0.117(10) Uiso 0.50 1 d P . .
C32A C 0.213(2) 0.5162(13) 0.315(2) 0.093(8) Uiso 0.50 1 d P . .
C33 C 0.282(2) 0.5036(11) 0.352(2) 0.067(6) Uiso 0.50 1 d P . .
C33A C 0.240(4) 0.546(3) 0.462(4) 0.202(19) Uiso 0.50 1 d P . .
C34 C 0.1672(16) 0.5378(10) 0.5280(15) 0.067(5) Uiso 0.50 1 d P . .
C34A C 0.234(2) 0.5247(16) 0.394(3) 0.100(9) Uiso 0.50 1 d P . .
Cl1 Cl 0.1370(11) 0.3205(8) 0.4760(10) 0.179(5) Uiso 0.50 1 d P . .
Cl1A Cl 0.0872(15) 0.2921(10) 0.4683(12) 0.237(7) Uiso 0.50 1 d P . .
Cl2 Cl -0.0420(13) 0.3348(8) 0.3145(11) 0.207(6) Uiso 0.50 1 d P . .
Cl2A Cl -0.0378(17) 0.2977(11) 0.3498(15) 0.267(8) Uiso 0.50 1 d P . .

loop_
_atom_site_aniso_label
_atom_site_aniso_U_11
_atom_site_aniso_U_22
_atom_site_aniso_U_33
_atom_site_aniso_U_23
_atom_site_aniso_U_13
_atom_site_aniso_U_12
Pt1 0.0832(3) 0.0679(3) 0.0687(3) 0.0094(3) 0.0184(2) -0.0151(3)
N1 0.080(6) 0.054(5) 0.064(6) 0.005(4) 0.021(5) -0.006(5)
N2 0.077(6) 0.063(6) 0.052(5) 0.003(4) 0.009(5) -0.006(4)
N3 0.059(5) 0.071(6) 0.052(5) 0.004(4) 0.001(5) -0.014(4)
C1 0.111(11) 0.099(11) 0.078(9) 0.033(7) 0.008(8) -0.019(8)
C2 0.122(12) 0.092(10) 0.087(10) -0.004(8) 0.011(8) -0.044(9)
C3 0.20(2) 0.135(15) 0.127(17) 0.033(12) -0.056(15) -0.077(17)
C4 0.136(18) 0.21(2) 0.125(19) 0.068(16) -0.010(14) -0.070(18)
C5 0.110(14) 0.161(17) 0.139(16) 0.054(13) 0.010(12) -0.030(13)
C6 0.100(11) 0.165(15) 0.124(12) 0.037(11) 0.008(10) -0.033(12)
C7 0.081(8) 0.077(9) 0.104(11) 0.008(7) 0.018(7) -0.020(7)
C8 0.067(8) 0.125(12) 0.092(10) 0.045(9) -0.003(7) -0.021(8)
C9 0.087(11) 0.173(17) 0.177(19) 0.053(19) 0.023(15) -0.019(11)
C10 0.089(13) 0.26(3) 0.16(2) 0.12(3) -0.026(15) -0.040(18)
C11 0.19(2) 0.22(2) 0.064(11) 0.030(15) -0.026(12) -0.110(19)
C12 0.183(15) 0.163(14) 0.058(8) -0.006(10) 0.012(9) -0.062(12)
C13 0.053(7) 0.092(9) 0.085(9) -0.005(7) 0.004(7) -0.020(6)
C14 0.068(8) 0.098(9) 0.066(8) 0.006(7) -0.018(6) -0.006(7)
C15 0.085(9) 0.084(8) 0.076(9) 0.014(6) 0.005(8) 0.000(7)
C16 0.068(8) 0.084(8) 0.058(7) 0.011(6) -0.004(6) -0.021(6)
C17 0.059(7) 0.061(7) 0.061(7) -0.001(5) 0.005(6) 0.002(5)
C18 0.048(6) 0.062(6) 0.052(7) 0.014(5) 0.002(5) -0.005(5)
C19 0.054(7) 0.099(8) 0.043(7) 0.010(6) -0.005(6) -0.008(6)
C20 0.078(8) 0.094(8) 0.072(8) 0.016(7) -0.020(7) -0.007(7)
C21 0.089(10) 0.128(11) 0.112(12) 0.023(9) -0.059(9) -0.017(8)
C22 0.097(11) 0.138(12) 0.088(10) 0.050(9) -0.024(9) -0.023(9)
C23 0.087(10) 0.088(9) 0.096(10) 0.021(7) -0.012(8) -0.008(7)
C24 0.079(8) 0.077(8) 0.054(7) -0.001(6) -0.014(7) -0.011(6)
C25 0.052(6) 0.060(7) 0.052(7) 0.007(5) 0.001(5) -0.003(5)
C26 0.053(7) 0.059(7) 0.075(8) 0.002(6) 0.004(6) 0.005(5)
C27 0.066(6) 0.062(7) 0.041(6) 0.002(5) 0.013(5) 0.009(5)
C28 0.161(18) 0.23(2) 0.41(4) 0.21(2) 0.11(2) 0.042(16)
C29 0.090(17) 0.12(2) 0.12(2) -0.023(16) 0.036(16) 0.058(16)

loop_
_atom_type_symbol
_atom_type_description
_atom_type_scat_dispersion_real
_atom_type_scat_dispersion_imag
_atom_type_scat_source
C C 0.0033 0.0016 'International Tables Vol C Tables 4.2.6.8 and 6.1.1.4'
H H 0.0000 0.0000 'International Tables Vol C Tables 4.2.6.8 and 6.1.1.4'
N N 0.0061 0.0033 'International Tables Vol C Tables 4.2.6.8 and 6.1.1.4'
Pt Pt -1.7033 8.3905 'International Tables Vol C Tables 4.2.6.8 and 6.1.1.4'
Cl Cl 0.1484 0.1585 'International Tables Vol C Tables 4.2.6.8 and 6.1.1.4'

loop_
_geom_angle_atom_site_label_1
_geom_angle_atom_site_label_2
_geom_angle_atom_site_label_3
_geom_angle
_geom_angle_site_symmetry_1
_geom_angle_site_symmetry_3
_geom_angle_publ_flag
C7 Pt1 C1 87.5(4) . . ?
C7 Pt1 N2 100.0(4) . . ?
C1 Pt1 N2 172.1(4) . . ?
C7 Pt1 N1 177.0(4) . . ?
C1 Pt1 N1 95.1(4) . . ?
N2 Pt1 N1 77.4(3) . . ?
C13 N1 C17 119.0(9) . . ?
C13 N1 Pt1 125.9(7) . . ?
C17 N1 Pt1 115.0(7) . . ?
C18 N2 C24 107.6(8) . . ?
C18 N2 Pt1 113.1(7) . . ?
C24 N2 Pt1 139.3(7) . . ?
C18 N3 C19 107.9(8) . . ?
C18 N3 C25 127.7(8) . . ?
C19 N3 C25 124.2(8) . . ?
C6 C1 C2 122.4(14) . . ?
C6 C1 Pt1 118.2(12) . . ?
C2 C1 Pt1 119.2(11) . . ?
C1 C2 C3 118.5(15) . . ?
C4 C3 C2 120(2) . . ?
C3 C4 C5 122(2) . . ?
C4 C5 C6 120(2) . . ?
C1 C6 C5 117.7(18) . . ?
C12 C7 C8 114.7(13) . . ?
C12 C7 Pt1 125.3(12) . . ?
C8 C7 Pt1 119.9(10) . . ?
C7 C8 C9 122.9(16) . . ?
C10 C9 C8 121(2) . . ?
C9 C10 C11 120(3) . . ?
C10 C11 C12 120(2) . . ?
C7 C12 C11 120.8(17) . . ?
C14 C13 N1 122.4(10) . . ?
C13 C14 C15 119.0(11) . . ?
C16 C15 C14 119.2(10) . . ?
C17 C16 C15 121.9(10) . . ?
C16 C17 N1 118.4(10) . . ?
C16 C17 C18 128.0(10) . . ?
N1 C17 C18 113.6(9) . . ?
N3 C18 N2 109.8(8) . . ?
N3 C18 C17 129.5(9) . . ?
N2 C18 C17 120.8(9) . . ?
C20 C19 C24 122.0(10) . . ?
C20 C19 N3 131.1(10) . . ?
C24 C19 N3 106.9(9) . . ?
C21 C20 C19 115.8(11) . . ?
C20 C21 C22 123.0(12) . . ?
C21 C22 C23 120.8(12) . . ?
C24 C23 C22 116.6(11) . . ?
C23 C24 C19 121.8(11) . . ?
C23 C24 N2 130.4(11) . . ?
C19 C24 N2 107.7(10) . . ?
C27 C25 C26 121.6(9) 3_556 . ?
C27 C25 N3 119.4(9) 3_556 . ?
C26 C25 N3 119.0(9) . . ?
C27 C26 C25 119.1(9) . . ?
C25 C27 C26 119.3(9) 3_556 . ?
Cl1 C28 Cl1A 30.1(9) . . ?
Cl1 C28 Cl2 134.0(14) . . ?
Cl1A C28 Cl2 104.8(15) . . ?
Cl1 C28 Cl2A 109.4(13) . . ?
Cl1A C28 Cl2A 79.5(12) . . ?
Cl2 C28 Cl2A 26.3(9) . . ?
C30 C29A C31A 41(3) . . ?
C30 C29A C31 108(4) . . ?
C31A C29A C31 67(2) . . ?
C30 C29A C29 113(4) . . ?
C31A C29A C29 135(2) . . ?
C31 C29A C29 121(3) . . ?
C30 C29A C30A 1(3) . . ?
C31A C29A C30A 39.4(17) . . ?
C31 C29A C30A 107(3) . . ?
C29 C29A C30A 114(2) . . ?
C30 C30A C31A 57(3) . . ?
C30 C30A C29A 1(3) . . ?
C31A C30A C29A 56(2) . . ?
C30A C30 C29A 177(6) . . ?
C30A C30 C31A 74(4) . . ?
C29A C30 C31A 103(5) . . ?
C30A C30 C31 130(4) . . ?
C29A C30 C31 48(3) . . ?
C31A C30 C31 56(3) . . ?
C29A C31 C31A 53(2) . . ?
C29A C31 C32A 110(3) . . ?
C31A C31 C32A 57(2) . . ?
C29A C31 C34A 143(3) . . ?
C31A C31 C34A 91(3) . . ?
C32A C31 C34A 34.6(15) . . ?
C29A C31 C30 24.5(16) . . ?
C31A C31 C30 28.6(14) . . ?
C32A C31 C30 86(2) . . ?
C34A C31 C30 119(3) . . ?
C30 C31A C30A 48(3) . . ?
C30 C31A C29A 36(3) . . ?
C30A C31A C29A 84(3) . . ?
C30 C31A C31 96(4) . . ?
C30A C31A C31 144(3) . . ?
C29A C31A C31 60(2) . . ?
C30 C31A C32A 163(4) . . ?
C30A C31A C32A 149(3) . . ?
C29A C31A C32A 127(3) . . ?
C31 C31A C32A 67(2) . . ?
C33 C32 C34A 43(2) . . ?
C33 C32 C33A 80(3) . . ?
C34A C32 C33A 37(2) . . ?
C33 C32 C32A 11(2) . . ?
C34A C32 C32A 32.0(19) . . ?
C33A C32 C32A 69(2) . . ?
C33 C32A C34A 51(2) . . ?
C33 C32A C31A 170(3) . . ?
C34A C32A C31A 132(3) . . ?
C33 C32A C31 129(3) . . ?
C34A C32A C31 78(3) . . ?
C31A C32A C31 55.9(19) . . ?
C33 C32A C32 11(2) . . ?
C34A C32A C32 41(2) . . ?
C31A C32A C32 171(2) . . ?
C31 C32A C32 119(2) . . ?
C34A C33 C32 89(4) . . ?
C34A C33 C32A 69(3) . . ?
C32 C33 C32A 158(4) . . ?
C34A C33 C33A 24(3) . . ?
C32 C33 C33A 66(3) . . ?
C32A C33 C33A 92(3) . . ?
C34A C33A C34 123(5) . . ?
C34A C33A C32 56(4) . . ?
C34 C33A C32 142(4) . . ?
C34A C33A C33 22(3) . . ?
C34 C33A C33 139(4) . . ?
C32 C33A C33 33.9(16) . . ?
C33A C34 C34A 24(2) . . ?
C33 C34A C33A 134(6) . . ?
C33 C34A C32A 60(3) . . ?
C33A C34A C32A 162(5) . . ?
C33 C34A C32 48(2) . . ?
C33A C34A C32 87(4) . . ?
C32A C34A C32 107(4) . . ?
C33 C34A C31 127(4) . . ?
C33A C34A C31 97(4) . . ?
C32A C34A C31 67(3) . . ?
C32 C34A C31 172(3) . . ?
C33 C34A C34 153(4) . . ?
C33A C34A C34 32(3) . . ?
C32A C34A C34 141(3) . . ?
C32 C34A C34 109(3) . . ?
C31 C34A C34 77.8(19) . . ?
Cl1A Cl1 C28 78.6(19) . . ?
Cl1 Cl1A C28 71.4(19) . . ?
Cl1 Cl1A Cl2A 126(2) . . ?
C28 Cl1A Cl2A 54.9(12) . . ?
Cl2A Cl2 C28 79(2) . . ?
Cl2 Cl2A C28 75(2) . . ?
Cl2 Cl2A Cl1A 119(2) . . ?
C28 Cl2A Cl1A 45.6(9) . . ?

loop_
_geom_bond_atom_site_label_1
_geom_bond_atom_site_label_2
_geom_bond_distance
_geom_bond_site_symmetry_2
_geom_bond_publ_flag
Pt1 C7 1.974(13) . ?
Pt1 C1 2.019(13) . ?
Pt1 N2 2.129(8) . ?
Pt1 N1 2.156(8) . ?
N1 C13 1.358(12) . ?
N1 C17 1.373(11) . ?
N2 C18 1.349(10) . ?
N2 C24 1.387(12) . ?
N3 C18 1.348(10) . ?
N3 C19 1.392(11) . ?
N3 C25 1.457(11) . ?
C1 C6 1.380(18) . ?
C1 C2 1.383(16) . ?
C2 C3 1.401(19) . ?
C3 C4 1.35(2) . ?
C4 C5 1.39(2) . ?
C5 C6 1.393(19) . ?
C7 C12 1.368(16) . ?
C7 C8 1.374(15) . ?
C8 C9 1.39(2) . ?
C9 C10 1.31(3) . ?
C10 C11 1.31(3) . ?
C11 C12 1.45(2) . ?
C13 C14 1.340(14) . ?
C14 C15 1.366(13) . ?
C15 C16 1.360(13) . ?
C16 C17 1.360(12) . ?
C17 C18 1.437(12) . ?
C19 C20 1.365(13) . ?
C19 C24 1.377(13) . ?
C20 C21 1.356(14) . ?
C21 C22 1.372(15) . ?
C22 C23 1.377(15) . ?
C23 C24 1.354(14) . ?
C25 C27 1.352(12) 3_556 ?
C25 C26 1.371(12) . ?
C26 C27 1.355(12) . ?
C27 C25 1.352(12) 3_556 ?
C28 Cl1 1.55(3) . ?
C28 Cl1A 1.61(2) . ?
C28 Cl2 1.81(3) . ?
C28 Cl2A 1.84(3) . ?
C29 C29A 1.58(4) . ?
C29A C30 0.84(4) . ?
C29A C31A 1.38(4) . ?
C29A C31 1.49(4) . ?
C29A C30A 1.65(4) . ?
C30A C30 0.82(4) . ?
C30A C31A 1.05(3) . ?
C30 C31A 0.92(3) . ?
C30 C31 1.92(6) . ?
C31 C31A 1.59(5) . ?
C31 C32A 1.77(5) . ?
C31 C34A 1.88(5) . ?
C31A C32A 1.61(4) . ?
C32 C33 0.99(3) . ?
C32 C34A 1.34(4) . ?
C32 C33A 1.63(6) . ?
C32 C32A 1.97(4) . ?
C32A C33 1.01(3) . ?
C32A C34A 1.09(4) . ?
C33 C34A 0.91(3) . ?
C33 C33A 1.75(6) . ?
C33A C34A 0.99(5) . ?
C33A C34 1.29(5) . ?
C34 C34A 2.01(4) . ?
Cl1 Cl1A 0.82(2) . ?
Cl1A Cl2A 2.21(3) . ?
Cl2 Cl2A 0.83(2) . ?
